data_7160519
loop_
_publ_author_name
'Guo, Qian'
'Guo, Mengyi'
'Cheng, Luoteng'
'Song, Yifan'
'Ma, Wanqian'
'Song, Yibo'
'Li, Suzhen'
'Deng, Xiaoqiong'
'Jia, Xinxin'
'Yuan, Jianyong'

_publ_section_title
;
 I<sub>2</sub>-DMSO-mediated [4 + 2] cyclization of methyl ketone with
 2-aminobenzimidazole to construct 2,4-disubstituted
 benzo[4,5]imidazo[1,2-<i>a</i>] pyrimidines.
;
_journal_issue 21
_journal_name_full 'Organic &amp; biomolecular chemistry'
_journal_page_first 5154
_journal_page_last 5158
_journal_paper_doi 10.1039/d5ob00314h
_journal_volume 23
_journal_year 2025
_chemical_formula_moiety 'C23 H15 N3 O'
_chemical_formula_sum 'C23 H15 N3 O'
_chemical_formula_weight 349.38
_chemical_melting_point 499(7)
_chemical_name_systematic phenyl(4-phenylbenzo[4,5]imidazo[1,2-a]pyrimidin-2-yl)methanonee
_space_group_crystal_system monoclinic
_space_group_IT_number 14
_space_group_name_Hall '-P 2ybc'
_space_group_name_H-M_alt 'P 1 21/c 1'
_atom_sites_solution_hydrogens geom
_atom_sites_solution_primary direct
_audit_creation_date 2024-04-13
_audit_creation_method
;
Olex2 1.5-beta
(compiled 2022.04.07 svn.rca3783a0 for OlexSys, GUI svn.r6439)
;
_audit_update_record
;
2024-11-16 deposited with the CCDC.	2025-04-25 downloaded from the CCDC.
;
_cell_angle_alpha 90
_cell_angle_beta 93.2930(10)
_cell_angle_gamma 90
_cell_formula_units_Z 4
_cell_length_a 7.66990(10)
_cell_length_b 17.9820(2)
_cell_length_c 12.15830(10)
_cell_measurement_reflns_used 9247
_cell_measurement_temperature 99.99(10)
_cell_measurement_theta_max 73.1180
_cell_measurement_theta_min 4.3870
_cell_volume 1674.11(3)
_computing_cell_refinement 'CrysAlisPro 1.171.43.92a (Rigaku OD, 2023)'
_computing_data_collection 'CrysAlisPro system (CCD 43.92a 64-bit (release 05-10-2023))'
_computing_data_reduction 'CrysAlisPro 1.171.43.92a (Rigaku OD, 2023)'
_computing_molecular_graphics 'Olex2 1.5-beta (Dolomanov et al., 2009)'
_computing_publication_material 'Olex2 1.5-beta (Dolomanov et al., 2009)'
_computing_structure_refinement 'SHELXL 2019/3 (Sheldrick, 2015)'
_computing_structure_solution 'SHELXS  (Sheldrick, 2008)'
_diffrn_ambient_environment N~2~
_diffrn_ambient_temperature 99.99(10)
_diffrn_detector 'Hybrid Pixel Array Detector'
_diffrn_detector_area_resol_mean 10.0000
_diffrn_detector_type HyPix
_diffrn_measured_fraction_theta_full 1.000
_diffrn_measured_fraction_theta_max 0.971
_diffrn_measurement_details
;
List of Runs (angles in degrees, time in seconds):

  # Type    Start    End  Width  t~exp~   \w     \q     \k     \f   Frames
#--------------------------------------------------------------------------
  1  \w     30.00  68.00   0.50    0.15    --   99.00 -61.00-120.00   76
  2  \w     36.00  73.00   0.50    0.15    --   99.00 -61.00 -60.00   74
  3  \w     35.00  61.00   0.50    0.15    --   99.00 -61.00 -30.00   52
  4  \w     35.00  66.00   0.50    0.15    --   99.00 -61.00 -90.00   62
  5  \w     28.00  53.00   0.50    0.15    --   99.00 -45.00 -90.00   50
  6  \w     36.00  72.00   0.50    0.15    --   99.00 -61.00   0.00   72
  7  \w     27.00  52.00   0.50    0.15    --   99.00 -45.00  60.00   50
  8  \w     36.00  70.00   0.50    0.15    --   99.00 -61.00  90.00   68
  9  \w     26.00  72.00   0.50    0.15    --   99.00 -61.00 120.00   92
 10  \w     27.00  53.00   0.50    0.15    --   99.00 -45.00 150.00   52
 11  \w     28.00  53.00   0.50    0.15    --   99.00 -45.00 120.00   50
 12  \w     27.00  53.00   0.50    0.15    --   99.00 -45.00 -30.00   52
 13  \w     28.00  53.00   0.50    0.15    --   99.00 -45.00-120.00   50
 14  \w     -2.00  31.00   0.50    0.10    --   45.87-103.00  89.00   66
 15  \w     36.00  76.00   0.50    0.10    --   45.87-103.00  89.00   80
 16  \w     38.00 106.00   0.50    0.15    --   99.00-103.00  89.00  136
 17  \w    -28.00  29.00   0.50    0.10    --   45.87 -19.00 150.00  114
 18  \w    -27.00  -2.00   0.50    0.10    --   45.87 -37.00 -30.00   50
 19  \w      6.00  43.00   0.50    0.10    --   45.87 -37.00 -30.00   74
 20  \w    110.00 135.00   0.50    0.15    --   99.00 103.00-167.00   50
 21  \w    -22.00  27.00   0.50    0.10    --  -45.87  19.00  30.00   98
 22  \w    -24.00  24.00   0.50    0.10    --  -45.87  19.00 -90.00   96
 23  \w    -68.00 -40.00   0.50    0.15    --  -99.00  61.00 150.00   56
 24  \w    -61.00 -35.00   0.50    0.15    --  -99.00  61.00-180.00   52
 25  \w   -107.00 -66.00   0.50    0.15    --  -99.00 103.00-167.00   82
 26  \w   -104.00 -78.00   0.50    0.15    --  -99.00 125.00-150.00   52
 27  \w    -62.00 -29.00   0.50    0.15    --  -99.00 125.00-150.00   66
 28  \w    -38.00  -3.00   0.50    0.10    --  -45.87 103.00-167.00   70
 29  \w   -170.00 -86.00   0.50    0.15    --  -99.00-103.00  89.00  168
;
_diffrn_measurement_device 'four-circle diffractometer'
_diffrn_measurement_device_type 'XtaLAB Synergy R, DW system, HyPix'
_diffrn_measurement_method '\w scans'
_diffrn_orient_matrix_type 'CrysAlisPro convention (1999,Acta A55,543-557)'
_diffrn_orient_matrix_UB_11 0.0288112000
_diffrn_orient_matrix_UB_12 0.0637740000
_diffrn_orient_matrix_UB_13 -0.0817520000
_diffrn_orient_matrix_UB_21 -0.0524046000
_diffrn_orient_matrix_UB_22 -0.0520722000
_diffrn_orient_matrix_UB_23 -0.0969047000
_diffrn_orient_matrix_UB_31 -0.1920298000
_diffrn_orient_matrix_UB_32 0.0237036000
_diffrn_orient_matrix_UB_33 0.0065555000
_diffrn_radiation_monochromator mirror
_diffrn_radiation_probe x-ray
_diffrn_radiation_type 'Cu K\a'
_diffrn_radiation_wavelength 1.54184
_diffrn_reflns_av_R_equivalents 0.0210
_diffrn_reflns_av_unetI/netI 0.0178
_diffrn_reflns_Laue_measured_fraction_full 1.000
_diffrn_reflns_Laue_measured_fraction_max 0.971
_diffrn_reflns_limit_h_max 6
_diffrn_reflns_limit_h_min -9
_diffrn_reflns_limit_k_max 22
_diffrn_reflns_limit_k_min -20
_diffrn_reflns_limit_l_max 15
_diffrn_reflns_limit_l_min -15
_diffrn_reflns_number 11799
_diffrn_reflns_point_group_measured_fraction_full 1.000
_diffrn_reflns_point_group_measured_fraction_max 0.971
_diffrn_reflns_theta_full 67.684
_diffrn_reflns_theta_max 73.178
_diffrn_reflns_theta_min 4.395
_diffrn_source 'Rotating-anode X-ray tube'
_diffrn_source_type 'Rigaku (Cu) X-ray Source'
_exptl_absorpt_coefficient_mu 0.693
_exptl_absorpt_correction_T_max 1.00000
_exptl_absorpt_correction_T_min 0.90085
_exptl_absorpt_correction_type multi-scan
_exptl_absorpt_process_details
;
CrysAlisPro 1.171.43.92a (Rigaku Oxford Diffraction, 2023)
Empirical absorption correction using spherical harmonics,
implemented in SCALE3 ABSPACK scaling algorithm.
;
_exptl_crystal_colour 'clear dark yellow'
_exptl_crystal_density_diffrn 1.386
_exptl_crystal_description block
_exptl_crystal_F_000 728
_exptl_crystal_recrystallization_method 'Re-crystallisation from solvent: ????'
_exptl_crystal_size_max 0.16
_exptl_crystal_size_mid 0.13
_exptl_crystal_size_min 0.12
_refine_diff_density_max 0.271
_refine_diff_density_min -0.178
_refine_diff_density_rms 0.041
_refine_ls_extinction_coef 0.0037(2)
_refine_ls_extinction_expression Fc^*^=kFc[1+0.001xFc^2^\l^3^/sin(2\q)]^-1/4^
_refine_ls_extinction_method 'SHELXL-2019/2 (Sheldrick 2019)'
_refine_ls_goodness_of_fit_ref 1.043
_refine_ls_hydrogen_treatment constr
_refine_ls_matrix_type full
_refine_ls_number_parameters 245
_refine_ls_number_reflns 3264
_refine_ls_number_restraints 0
_refine_ls_restrained_S_all 1.043
_refine_ls_R_factor_all 0.0356
_refine_ls_R_factor_gt 0.0336
_refine_ls_shift/su_max 0.000
_refine_ls_shift/su_mean 0.000
_refine_ls_structure_factor_coef Fsqd
_refine_ls_weighting_details 'w=1/[\s^2^(Fo^2^)+(0.0364P)^2^+0.6798P] where P=(Fo^2^+2Fc^2^)/3'
_refine_ls_weighting_scheme calc
_refine_ls_wR_factor_gt 0.0818
_refine_ls_wR_factor_ref 0.0832
_reflns_Friedel_coverage 0.000
_reflns_number_gt 3049
_reflns_number_total 3264
_reflns_threshold_expression 'I > 2\s(I)'
_cod_data_source_file d5ob00314h2.cif
_cod_data_source_block chongqin
_cod_depositor_comments
;
The following automatic conversions were performed:

data item '_chemical_melting_point' value '218.7-232.7 \%C' was
changed to '499(7)' -- it was converted from degrees Celsius (C) to
kelvins (K), the average value was taken and precision was estimated.

Automatic conversion script
Id: cif_fix_values 8170 2020-07-09 18:12:32Z antanas 

 Adding full bibliography for 7160519.cif.
;
_cod_database_code 7160519
_shelx_shelxl_version_number 2019/3
_shelx_space_group_comment
;
The symmetry employed for this shelxl refinement is uniquely defined
by the following loop, which should always be used as a source of
symmetry information in preference to the above space-group names.
They are only intended as comments.
;
_olex2_refinement_description
;
1. Fixed Uiso
 At 1.2 times of:
  All C(H) groups
2.a Aromatic/amide H refined with riding coordinates:
 C2(H2), C3(H3), C4(H4), C5(H5), C6(H6), C8(H8), C12(H12), C13(H13), C14(H14),
 C15(H15), C16(H16), C20(H20), C21(H21), C22(H22), C23(H23)
;
_olex2_submission_special_instructions 'No special instructions were received'
_oxdiff_exptl_absorpt_empirical_details
;
Empirical correction (ABSPACK) includes:
- Absorption correction using spherical harmonics
- Frame scaling
;
_oxdiff_exptl_absorpt_empirical_full_max 1.207
_oxdiff_exptl_absorpt_empirical_full_min 0.681

loop_
_space_group_symop_operation_xyz
'x, y, z'
'-x, y+1/2, -z+1/2'
'-x, -y, -z'
'x, -y-1/2, z-1/2'

loop_
_atom_site_label
_atom_site_type_symbol
_atom_site_fract_x
_atom_site_fract_y
_atom_site_fract_z
_atom_site_U_iso_or_equiv
_atom_site_adp_type
_atom_site_occupancy
_atom_site_site_symmetry_order
_atom_site_calc_flag
_atom_site_refinement_flags_posn
_atom_site_refinement_flags_adp
_atom_site_refinement_flags_occupancy
_atom_site_disorder_assembly
_atom_site_disorder_group
O1 O 0.20856(11) 0.46772(4) 0.81535(7) 0.0240(2) Uani 1 1 d . . . . .
N1 N 0.18279(12) 0.55349(5) 0.55616(8) 0.0187(2) Uani 1 1 d . . . . .
N2 N 0.17924(13) 0.58181(5) 0.36508(8) 0.0203(2) Uani 1 1 d . . . . .
N3 N 0.27654(12) 0.46694(5) 0.41915(7) 0.0167(2) Uani 1 1 d . . . . .
C1 C 0.34623(14) 0.33517(6) 0.45937(9) 0.0174(2) Uani 1 1 d . . . . .
C2 C 0.49364(15) 0.29704(6) 0.50129(9) 0.0192(2) Uani 1 1 d . . . . .
H2 H 0.573305 0.320308 0.553205 0.023 Uiso 1 1 calc R U . . .
C3 C 0.52331(15) 0.22460(6) 0.46652(10) 0.0213(2) Uani 1 1 d . . . . .
H3 H 0.624423 0.198633 0.494166 0.026 Uiso 1 1 calc R U . . .
C4 C 0.40613(15) 0.19007(6) 0.39173(9) 0.0204(2) Uani 1 1 d . . . . .
H4 H 0.427430 0.140728 0.368020 0.024 Uiso 1 1 calc R U . . .
C5 C 0.25769(15) 0.22772(6) 0.35158(9) 0.0203(2) Uani 1 1 d . . . . .
H5 H 0.176808 0.203849 0.301075 0.024 Uiso 1 1 calc R U . . .
C6 C 0.22726(15) 0.29994(6) 0.38496(9) 0.0197(2) Uani 1 1 d . . . . .
H6 H 0.125636 0.325569 0.357350 0.024 Uiso 1 1 calc R U . . .
C7 C 0.30881(14) 0.41166(6) 0.49667(9) 0.0173(2) Uani 1 1 d . . . . .
C8 C 0.29116(14) 0.43057(6) 0.60393(9) 0.0189(2) Uani 1 1 d . . . . .
H8 H 0.320359 0.395831 0.660906 0.023 Uiso 1 1 calc R U . . .
C9 C 0.22887(14) 0.50249(6) 0.63030(9) 0.0183(2) Uani 1 1 d . . . . .
C10 C 0.20008(14) 0.51920(6) 0.74994(9) 0.0184(2) Uani 1 1 d . . . . .
C11 C 0.15659(14) 0.59607(6) 0.78634(9) 0.0177(2) Uani 1 1 d . . . . .
C12 C 0.05199(14) 0.60187(6) 0.87639(9) 0.0205(2) Uani 1 1 d . . . . .
H12 H 0.010208 0.558111 0.909862 0.025 Uiso 1 1 calc R U . . .
C13 C 0.00883(15) 0.67102(7) 0.91717(10) 0.0237(3) Uani 1 1 d . . . . .
H13 H -0.065870 0.674485 0.976634 0.028 Uiso 1 1 calc R U . . .
C14 C 0.07424(15) 0.73519(7) 0.87152(10) 0.0227(3) Uani 1 1 d . . . . .
H14 H 0.046198 0.782531 0.900369 0.027 Uiso 1 1 calc R U . . .
C15 C 0.18131(15) 0.72982(6) 0.78314(9) 0.0213(2) Uani 1 1 d . . . . .
H15 H 0.228220 0.773645 0.752720 0.026 Uiso 1 1 calc R U . . .
C16 C 0.22000(14) 0.66093(6) 0.73914(9) 0.0188(2) Uani 1 1 d . . . . .
H16 H 0.289439 0.657827 0.677070 0.023 Uiso 1 1 calc R U . . .
C17 C 0.20833(14) 0.53673(6) 0.44962(9) 0.0181(2) Uani 1 1 d . . . . .
C18 C 0.23373(14) 0.54238(6) 0.27581(9) 0.0190(2) Uani 1 1 d . . . . .
C19 C 0.29689(14) 0.47123(6) 0.30588(9) 0.0174(2) Uani 1 1 d . . . . .
C20 C 0.36972(14) 0.42324(6) 0.23046(9) 0.0198(2) Uani 1 1 d . . . . .
H20 H 0.414123 0.375763 0.251872 0.024 Uiso 1 1 calc R U . . .
C21 C 0.37383(15) 0.44830(7) 0.12352(9) 0.0219(2) Uani 1 1 d . . . . .
H21 H 0.423655 0.417474 0.070172 0.026 Uiso 1 1 calc R U . . .
C22 C 0.30651(15) 0.51810(7) 0.09107(10) 0.0226(3) Uani 1 1 d . . . . .
H22 H 0.310148 0.532958 0.016251 0.027 Uiso 1 1 calc R U . . .
C23 C 0.23538(15) 0.56540(6) 0.16543(10) 0.0218(2) Uani 1 1 d . . . . .
H23 H 0.188745 0.612254 0.142775 0.026 Uiso 1 1 calc R U . . .

loop_
_atom_site_aniso_label
_atom_site_aniso_U_11
_atom_site_aniso_U_22
_atom_site_aniso_U_33
_atom_site_aniso_U_23
_atom_site_aniso_U_13
_atom_site_aniso_U_12
O1 0.0335(5) 0.0194(4) 0.0190(4) 0.0024(3) 0.0013(3) 0.0029(3)
N1 0.0227(5) 0.0162(5) 0.0170(5) -0.0007(4) -0.0006(4) 0.0004(4)
N2 0.0275(5) 0.0161(5) 0.0170(5) -0.0001(4) -0.0014(4) -0.0008(4)
N3 0.0191(5) 0.0149(5) 0.0159(5) -0.0008(3) -0.0001(4) -0.0004(3)
C1 0.0206(5) 0.0159(5) 0.0159(5) 0.0012(4) 0.0024(4) -0.0001(4)
C2 0.0211(5) 0.0185(5) 0.0176(5) 0.0001(4) -0.0017(4) -0.0013(4)
C3 0.0217(6) 0.0186(6) 0.0232(6) 0.0006(4) -0.0013(4) 0.0035(4)
C4 0.0256(6) 0.0159(5) 0.0198(6) -0.0010(4) 0.0026(4) 0.0006(4)
C5 0.0232(6) 0.0193(5) 0.0182(5) -0.0006(4) -0.0008(4) -0.0030(4)
C6 0.0193(5) 0.0187(5) 0.0209(6) 0.0016(4) -0.0017(4) 0.0013(4)
C7 0.0165(5) 0.0159(5) 0.0192(5) 0.0014(4) -0.0013(4) -0.0002(4)
C8 0.0215(5) 0.0169(5) 0.0180(5) 0.0015(4) -0.0015(4) 0.0006(4)
C9 0.0189(5) 0.0174(5) 0.0184(5) -0.0002(4) -0.0006(4) -0.0010(4)
C10 0.0180(5) 0.0187(5) 0.0182(6) 0.0002(4) -0.0008(4) -0.0007(4)
C11 0.0170(5) 0.0191(6) 0.0165(5) -0.0013(4) -0.0028(4) 0.0008(4)
C12 0.0189(5) 0.0219(6) 0.0208(6) -0.0004(4) 0.0006(4) -0.0022(4)
C13 0.0208(6) 0.0272(6) 0.0231(6) -0.0058(5) 0.0027(4) 0.0006(5)
C14 0.0229(6) 0.0196(6) 0.0249(6) -0.0063(5) -0.0046(5) 0.0029(4)
C15 0.0227(6) 0.0188(6) 0.0215(6) 0.0011(4) -0.0055(4) -0.0012(4)
C16 0.0189(5) 0.0204(6) 0.0166(5) 0.0002(4) -0.0020(4) 0.0001(4)
C17 0.0208(5) 0.0145(5) 0.0188(5) -0.0011(4) -0.0010(4) -0.0004(4)
C18 0.0216(5) 0.0171(5) 0.0180(5) -0.0009(4) -0.0008(4) -0.0042(4)
C19 0.0181(5) 0.0179(5) 0.0161(5) 0.0006(4) -0.0007(4) -0.0035(4)
C20 0.0180(5) 0.0202(6) 0.0211(6) -0.0009(4) 0.0008(4) -0.0014(4)
C21 0.0202(5) 0.0258(6) 0.0200(6) -0.0042(5) 0.0039(4) -0.0040(5)
C22 0.0243(6) 0.0260(6) 0.0175(6) 0.0010(4) 0.0010(4) -0.0079(5)
C23 0.0267(6) 0.0185(6) 0.0198(6) 0.0023(4) -0.0018(4) -0.0051(4)

loop_
_atom_type_symbol
_atom_type_description
_atom_type_scat_dispersion_real
_atom_type_scat_dispersion_imag
_atom_type_scat_source
C C 0.0181 0.0091 'International Tables Vol C Tables 4.2.6.8 and 6.1.1.4'
H H 0.0000 0.0000 'International Tables Vol C Tables 4.2.6.8 and 6.1.1.4'
N N 0.0311 0.0180 'International Tables Vol C Tables 4.2.6.8 and 6.1.1.4'
O O 0.0492 0.0322 'International Tables Vol C Tables 4.2.6.8 and 6.1.1.4'

loop_
_geom_angle_atom_site_label_1
_geom_angle_atom_site_label_2
_geom_angle_atom_site_label_3
_geom_angle
_geom_angle_site_symmetry_1
_geom_angle_site_symmetry_3
_geom_angle_publ_flag
C9 N1 C17 116.78(10) . . ?
C17 N2 C18 104.59(9) . . ?
C7 N3 C17 120.86(9) . . ?
C7 N3 C19 133.32(9) . . ?
C19 N3 C17 105.82(9) . . ?
C2 C1 C6 119.94(10) . . ?
C2 C1 C7 120.81(10) . . ?
C6 C1 C7 119.19(10) . . ?
C1 C2 H2 120.2 . . ?
C3 C2 C1 119.51(10) . . ?
C3 C2 H2 120.2 . . ?
C2 C3 H3 119.8 . . ?
C4 C3 C2 120.43(11) . . ?
C4 C3 H3 119.8 . . ?
C3 C4 H4 120.0 . . ?
C3 C4 C5 119.94(10) . . ?
C5 C4 H4 120.0 . . ?
C4 C5 H5 119.9 . . ?
C6 C5 C4 120.19(10) . . ?
C6 C5 H5 119.9 . . ?
C1 C6 H6 120.0 . . ?
C5 C6 C1 119.97(10) . . ?
C5 C6 H6 120.0 . . ?
N3 C7 C1 119.29(9) . . ?
C8 C7 N3 116.71(10) . . ?
C8 C7 C1 123.82(10) . . ?
C7 C8 H8 120.1 . . ?
C7 C8 C9 119.75(10) . . ?
C9 C8 H8 120.1 . . ?
N1 C9 C8 123.94(10) . . ?
N1 C9 C10 118.05(10) . . ?
C8 C9 C10 117.82(10) . . ?
O1 C10 C9 118.07(10) . . ?
O1 C10 C11 120.88(10) . . ?
C11 C10 C9 121.02(9) . . ?
C12 C11 C10 116.66(10) . . ?
C12 C11 C16 119.18(10) . . ?
C16 C11 C10 124.10(10) . . ?
C11 C12 H12 119.8 . . ?
C13 C12 C11 120.45(11) . . ?
C13 C12 H12 119.8 . . ?
C12 C13 H13 119.9 . . ?
C12 C13 C14 120.27(11) . . ?
C14 C13 H13 119.9 . . ?
C13 C14 H14 120.2 . . ?
C13 C14 C15 119.60(11) . . ?
C15 C14 H14 120.2 . . ?
C14 C15 H15 119.7 . . ?
C16 C15 C14 120.52(11) . . ?
C16 C15 H15 119.7 . . ?
C11 C16 H16 120.0 . . ?
C15 C16 C11 119.92(10) . . ?
C15 C16 H16 120.0 . . ?
N1 C17 N3 121.51(10) . . ?
N2 C17 N1 125.55(10) . . ?
N2 C17 N3 112.92(10) . . ?
N2 C18 C19 112.16(10) . . ?
N2 C18 C23 128.26(11) . . ?
C23 C18 C19 119.57(10) . . ?
N3 C19 C18 104.46(9) . . ?
N3 C19 C20 133.13(10) . . ?
C20 C19 C18 122.31(10) . . ?
C19 C20 H20 121.7 . . ?
C21 C20 C19 116.64(11) . . ?
C21 C20 H20 121.7 . . ?
C20 C21 H21 119.0 . . ?
C20 C21 C22 121.94(11) . . ?
C22 C21 H21 119.0 . . ?
C21 C22 H22 119.3 . . ?
C23 C22 C21 121.37(11) . . ?
C23 C22 H22 119.3 . . ?
C18 C23 H23 121.0 . . ?
C22 C23 C18 118.10(11) . . ?
C22 C23 H23 121.0 . . ?

loop_
_geom_bond_atom_site_label_1
_geom_bond_atom_site_label_2
_geom_bond_distance
_geom_bond_site_symmetry_2
_geom_bond_publ_flag
O1 C10 1.2197(14) . ?
N1 C9 1.3198(15) . ?
N1 C17 1.3551(14) . ?
N2 C17 1.3179(14) . ?
N2 C18 1.3811(15) . ?
N3 C7 1.3823(14) . ?
N3 C17 1.4171(14) . ?
N3 C19 1.3970(14) . ?
C1 C2 1.3935(16) . ?
C1 C6 1.3991(16) . ?
C1 C7 1.4815(15) . ?
C2 H2 0.9500 . ?
C2 C3 1.3923(16) . ?
C3 H3 0.9500 . ?
C3 C4 1.3879(16) . ?
C4 H4 0.9500 . ?
C4 C5 1.3889(16) . ?
C5 H5 0.9500 . ?
C5 C6 1.3844(16) . ?
C6 H6 0.9500 . ?
C7 C8 1.3619(16) . ?
C8 H8 0.9500 . ?
C8 C9 1.4217(16) . ?
C9 C10 1.5139(15) . ?
C10 C11 1.4949(15) . ?
C11 C12 1.3979(16) . ?
C11 C16 1.3994(16) . ?
C12 H12 0.9500 . ?
C12 C13 1.3858(16) . ?
C13 H13 0.9500 . ?
C13 C14 1.3868(17) . ?
C14 H14 0.9500 . ?
C14 C15 1.3928(17) . ?
C15 H15 0.9500 . ?
C15 C16 1.3881(16) . ?
C16 H16 0.9500 . ?
C18 C19 1.4089(16) . ?
C18 C23 1.4051(16) . ?
C19 C20 1.3987(16) . ?
C20 H20 0.9500 . ?
C20 C21 1.3781(16) . ?
C21 H21 0.9500 . ?
C21 C22 1.4050(17) . ?
C22 H22 0.9500 . ?
C22 C23 1.3767(17) . ?
C23 H23 0.9500 . ?

loop_
_geom_torsion_atom_site_label_1
_geom_torsion_atom_site_label_2
_geom_torsion_atom_site_label_3
_geom_torsion_atom_site_label_4
_geom_torsion
_geom_torsion_site_symmetry_1
_geom_torsion_site_symmetry_2
_geom_torsion_site_symmetry_3
_geom_torsion_site_symmetry_4
_geom_torsion_publ_flag
O1 C10 C11 C12 -28.69(15) . . . . ?
O1 C10 C11 C16 148.42(11) . . . . ?
N1 C9 C10 O1 165.40(10) . . . . ?
N1 C9 C10 C11 -12.59(15) . . . . ?
N2 C18 C19 N3 1.08(12) . . . . ?
N2 C18 C19 C20 -175.71(10) . . . . ?
N2 C18 C23 C22 175.85(11) . . . . ?
N3 C7 C8 C9 4.79(16) . . . . ?
N3 C19 C20 C21 -177.04(11) . . . . ?
C1 C2 C3 C4 -0.81(17) . . . . ?
C1 C7 C8 C9 -170.27(10) . . . . ?
C2 C1 C6 C5 -1.14(17) . . . . ?
C2 C1 C7 N3 128.11(11) . . . . ?
C2 C1 C7 C8 -56.94(15) . . . . ?
C2 C3 C4 C5 -0.34(17) . . . . ?
C3 C4 C5 C6 0.76(17) . . . . ?
C4 C5 C6 C1 -0.02(17) . . . . ?
C6 C1 C2 C3 1.54(17) . . . . ?
C6 C1 C7 N3 -54.84(14) . . . . ?
C6 C1 C7 C8 120.10(12) . . . . ?
C7 N3 C17 N1 4.23(16) . . . . ?
C7 N3 C17 N2 -177.55(10) . . . . ?
C7 N3 C19 C18 178.00(11) . . . . ?
C7 N3 C19 C20 -5.7(2) . . . . ?
C7 C1 C2 C3 178.56(10) . . . . ?
C7 C1 C6 C5 -178.20(10) . . . . ?
C7 C8 C9 N1 1.17(17) . . . . ?
C7 C8 C9 C10 176.04(10) . . . . ?
C8 C9 C10 O1 -9.78(15) . . . . ?
C8 C9 C10 C11 172.23(10) . . . . ?
C9 N1 C17 N2 -176.20(11) . . . . ?
C9 N1 C17 N3 1.78(15) . . . . ?
C9 C10 C11 C12 149.24(10) . . . . ?
C9 C10 C11 C16 -33.65(15) . . . . ?
C10 C11 C12 C13 178.47(10) . . . . ?
C10 C11 C16 C15 -175.89(10) . . . . ?
C11 C12 C13 C14 -2.34(17) . . . . ?
C12 C11 C16 C15 1.15(16) . . . . ?
C12 C13 C14 C15 1.09(17) . . . . ?
C13 C14 C15 C16 1.30(17) . . . . ?
C14 C15 C16 C11 -2.41(16) . . . . ?
C16 C11 C12 C13 1.21(17) . . . . ?
C17 N1 C9 C8 -4.46(16) . . . . ?
C17 N1 C9 C10 -179.32(9) . . . . ?
C17 N2 C18 C19 0.36(13) . . . . ?
C17 N2 C18 C23 -178.35(11) . . . . ?
C17 N3 C7 C1 167.96(9) . . . . ?
C17 N3 C7 C8 -7.34(15) . . . . ?
C17 N3 C19 C18 -1.97(11) . . . . ?
C17 N3 C19 C20 174.31(12) . . . . ?
C18 N2 C17 N1 176.43(11) . . . . ?
C18 N2 C17 N3 -1.70(12) . . . . ?
C18 C19 C20 C21 -1.30(16) . . . . ?
C19 N3 C7 C1 -12.01(17) . . . . ?
C19 N3 C7 C8 172.69(11) . . . . ?
C19 N3 C17 N1 -175.80(10) . . . . ?
C19 N3 C17 N2 2.42(12) . . . . ?
C19 C18 C23 C22 -2.78(16) . . . . ?
C19 C20 C21 C22 -0.76(16) . . . . ?
C20 C21 C22 C23 1.02(17) . . . . ?
C21 C22 C23 C18 0.80(17) . . . . ?
C23 C18 C19 N3 179.92(10) . . . . ?
C23 C18 C19 C20 3.12(16) . . . . ?
